data_7002204
loop_
_publ_author_name
'Bennett, Martin A.'
'Bhargava, Suresh K.'
'Mirzadeh, Nedaossadat'
'Priv\'er, Steven H.'
'Wagler, J\"org'
'Willis, Anthony C.'

_publ_section_title
;
 Synthesis and interconversions of digold(i), tetragold(i), digold(ii),
 gold(i)--gold(iii) and digold(iii) complexes of fluorine-substituted
 aryl carbanions
;
_journal_issue 36
_journal_name_full 'Dalton Transactions'
_journal_page_first 7537
_journal_page_last 7551
_journal_paper_doi 10.1039/b906769h
_journal_year 2009
_chemical_formula_moiety '2(C40 H20 Au2 F14 O4 P2), 0.89(C H2 Cl2)'
_chemical_formula_sum 'C80.89 H41.78 Au4 Cl1.78 F28 O8 P4'
_chemical_formula_weight 2648.45
_chemical_name_systematic
;
?
;
_space_group_IT_number 2
_symmetry_cell_setting triclinic
_symmetry_space_group_name_Hall '-P 1'
_symmetry_space_group_name_H-M 'P -1'
_atom_sites_solution_hydrogens geom
_atom_sites_solution_primary direct
_atom_sites_solution_secondary difmap
_audit_creation_method SHELXL-97
_cell_angle_alpha 64.4990(10)
_cell_angle_beta 80.8060(10)
_cell_angle_gamma 75.6400(10)
_cell_formula_units_Z 2
_cell_length_a 11.17170(10)
_cell_length_b 19.9849(2)
_cell_length_c 21.4899(3)
_cell_measurement_reflns_used 46693
_cell_measurement_temperature 130(2)
_cell_measurement_theta_max 27.485
_cell_measurement_theta_min 2.546
_cell_volume 4187.51(9)
_computing_cell_refinement 'HKL Scalepack (Otwinowski & Minor 1997)'
_computing_data_collection 'Nonius Collect, KappaCCD'
_computing_data_reduction 'Denzo and Scalepak (Otwinowski & Minor, 1997)'
_computing_molecular_graphics 'ORTEP32 for windows (Farugia)'
_computing_publication_material 'Ciftab (Sheldrick, 1997)'
_computing_structure_refinement 'SHELXL-97 (Sheldrick, 1997)'
_computing_structure_solution 'SHELXS-97 (Sheldrick, 1990)'
_diffrn_ambient_temperature 130(2)
_diffrn_measured_fraction_theta_full 0.999
_diffrn_measured_fraction_theta_max 0.999
_diffrn_measurement_device_type 'Nonius Kappa CCD area detector'
_diffrn_measurement_method 'phi and omega scans'
_diffrn_radiation_monochromator graphite
_diffrn_radiation_source 'fine-focus sealed tube'
_diffrn_radiation_type MoK\a
_diffrn_radiation_wavelength 0.71073
_diffrn_reflns_av_R_equivalents 0.0427
_diffrn_reflns_av_sigmaI/netI 0.0363
_diffrn_reflns_limit_h_max 14
_diffrn_reflns_limit_h_min -14
_diffrn_reflns_limit_k_max 25
_diffrn_reflns_limit_k_min -25
_diffrn_reflns_limit_l_max 25
_diffrn_reflns_limit_l_min -27
_diffrn_reflns_number 73448
_diffrn_reflns_theta_full 27.50
_diffrn_reflns_theta_max 27.50
_diffrn_reflns_theta_min 2.66
_exptl_absorpt_coefficient_mu 7.236
_exptl_absorpt_correction_T_max 0.470
_exptl_absorpt_correction_T_min 0.324
_exptl_absorpt_correction_type integration
_exptl_absorpt_process_details
;
Gaussian integration (Coppens, 1970)
;
_exptl_crystal_colour colorless
_exptl_crystal_density_diffrn 2.100
_exptl_crystal_density_method 'not measured'
_exptl_crystal_description piece
_exptl_crystal_F_000 2499
_exptl_crystal_size_max 0.21
_exptl_crystal_size_mid 0.20
_exptl_crystal_size_min 0.15
_refine_diff_density_max 1.596
_refine_diff_density_min -1.617
_refine_diff_density_rms 0.142
_refine_ls_extinction_coef 0.00114(6)
_refine_ls_extinction_expression Fc^*^=kFc[1+0.001xFc^2^\l^3^/sin(2\q)]^-1/4^
_refine_ls_extinction_method SHELXL
_refine_ls_goodness_of_fit_ref 1.047
_refine_ls_hydrogen_treatment constr
_refine_ls_matrix_type full
_refine_ls_number_parameters 1208
_refine_ls_number_reflns 19224
_refine_ls_number_restraints 157
_refine_ls_restrained_S_all 1.079
_refine_ls_R_factor_all 0.0466
_refine_ls_R_factor_gt 0.0337
_refine_ls_shift/su_max 0.002
_refine_ls_shift/su_mean 0.000
_refine_ls_structure_factor_coef Fsqd
_refine_ls_weighting_details 'calc w=1/[\s^2^(Fo^2^)+(0.0551P)^2^+0.0000P] where P=(Fo^2^+2Fc^2^)/3'
_refine_ls_weighting_scheme calc
_refine_ls_wR_factor_gt 0.0847
_refine_ls_wR_factor_ref 0.0906
_reflns_number_gt 15668
_reflns_number_total 19224
_reflns_threshold_expression >2sigma(I)
_cod_data_source_file b906769h.txt
_cod_data_source_block neda_repeat_ben0608
_cod_original_sg_symbol_Hall -P1
_cod_original_sg_symbol_H-M P-1
_cod_database_code 7002204

loop_
_symmetry_equiv_pos_as_xyz
'x, y, z'
'-x, -y, -z'

loop_
_atom_site_label
_atom_site_type_symbol
_atom_site_fract_x
_atom_site_fract_y
_atom_site_fract_z
_atom_site_U_iso_or_equiv
_atom_site_adp_type
_atom_site_occupancy
_atom_site_symmetry_multiplicity
_atom_site_calc_flag
_atom_site_refinement_flags
_atom_site_disorder_assembly
_atom_site_disorder_group
Au1 Au 0.518748(16) 0.824594(9) 0.452728(9) 0.02876(6) Uani 1 1 d . . .
Au2 Au 0.304814(16) 0.895433(10) 0.416217(9) 0.03049(6) Uani 1 1 d . . .
P1 P 0.44542(12) 0.71981(7) 0.46394(6) 0.0322(3) Uani 1 1 d . . .
P2 P 0.41463(11) 0.98275(7) 0.33163(6) 0.0302(2) Uani 1 1 d . . .
F1 F 0.2925(3) 0.59986(19) 0.56532(19) 0.0653(10) Uani 1 1 d . . .
F2 F 0.0819(4) 0.6277(2) 0.63795(19) 0.0787(12) Uani 1 1 d . . .
F3 F -0.0315(4) 0.7717(3) 0.6158(2) 0.0819(13) Uani 1 1 d . . .
F4 F 0.0677(3) 0.8883(2) 0.5259(2) 0.0662(10) Uani 1 1 d . . .
F5 F 0.5276(3) 1.12146(17) 0.31211(17) 0.0538(8) Uani 1 1 d . . .
F6 F 0.6722(3) 1.12305(17) 0.39992(18) 0.0562(8) Uani 1 1 d . . .
F7 F 0.7479(3) 0.99594(17) 0.51223(16) 0.0479(7) Uani 1 1 d . . .
F8 F 0.6714(3) 0.86907(16) 0.54142(14) 0.0447(7) Uani 1 1 d . . .
O2A O 0.745(8) 0.734(3) 0.3952(9) 0.073(5) Uani 0.55 1 d PD A 1
C38A C 0.8987(7) 0.7029(4) 0.4724(5) 0.059(2) Uani 0.55 1 d PD A 1
F9A F 0.8988(12) 0.6600(6) 0.5389(5) 0.094(3) Uani 0.55 1 d PDU A 1
F10A F 0.9645(9) 0.7548(5) 0.4559(5) 0.100(2) Uani 0.55 1 d PDU A 1
F11A F 0.9611(9) 0.6593(6) 0.4418(5) 0.094(2) Uani 0.55 1 d PDU A 1
O2B O 0.745(10) 0.748(4) 0.3897(11) 0.073(5) Uani 0.45 1 d PD A 2
C38B C 0.8886(8) 0.6851(5) 0.4784(6) 0.059(2) Uani 0.45 1 d PD A 2
F9B F 0.9065(16) 0.6852(8) 0.5372(7) 0.094(2) Uani 0.45 1 d PD A 2
F10B F 0.9823(10) 0.7127(8) 0.4390(6) 0.094(3) Uani 0.45 1 d PD A 2
F11B F 0.9007(11) 0.6157(6) 0.4844(7) 0.100(2) Uani 0.45 1 d PD A 2
O4A O 0.152(6) 0.9202(17) 0.297(2) 0.088(7) Uani 0.61 1 d PD B 3
C40A C -0.0456(7) 0.9787(5) 0.3243(4) 0.073(3) Uani 0.61 1 d PD B 3
F12A F -0.0674(8) 0.9992(6) 0.2595(5) 0.103(2) Uani 0.61 1 d PDU B 3
F13A F -0.1167(8) 0.9302(6) 0.3628(5) 0.110(3) Uani 0.61 1 d PDU B 3
F14A F -0.0950(11) 1.0290(5) 0.3502(5) 0.085(3) Uani 0.61 1 d PDU B 3
O4B O 0.150(9) 0.903(3) 0.311(4) 0.088(7) Uani 0.39 1 d PD B 4
C40B C -0.0312(8) 0.9980(7) 0.3082(7) 0.073(3) Uani 0.39 1 d PD B 4
F12B F -0.0321(13) 1.0480(8) 0.2435(7) 0.103(2) Uani 0.39 1 d PD B 4
F13B F -0.1080(14) 0.9541(9) 0.3161(9) 0.110(3) Uani 0.39 1 d PD B 4
F14B F -0.0785(18) 1.0538(8) 0.3275(8) 0.085(3) Uani 0.39 1 d PD B 4
O1 O 0.6964(3) 0.76421(19) 0.48668(18) 0.0389(8) Uani 1 1 d D A .
O3 O 0.1252(3) 0.9553(2) 0.3853(2) 0.0471(9) Uani 1 1 d D B .
C1 C 0.2946(5) 0.7318(3) 0.5076(3) 0.0387(11) Uani 1 1 d . . .
C2 C 0.2407(5) 0.6725(3) 0.5537(3) 0.0486(13) Uani 1 1 d . . .
C3 C 0.1325(6) 0.6849(4) 0.5914(3) 0.0539(15) Uani 1 1 d . . .
C4 C 0.0770(6) 0.7572(4) 0.5806(3) 0.0567(16) Uani 1 1 d . . .
C5 C 0.1277(5) 0.8184(3) 0.5328(3) 0.0487(14) Uani 1 1 d . . .
C6 C 0.2347(5) 0.8068(3) 0.4948(2) 0.0390(11) Uani 1 1 d . . .
C7 C 0.5361(5) 0.6321(3) 0.5205(2) 0.0387(11) Uani 1 1 d . . .
C8 C 0.5810(6) 0.5707(3) 0.5024(3) 0.0514(14) Uani 1 1 d . . .
H8 H 0.5678 0.5744 0.4584 0.062 Uiso 1 1 calc R . .
C9 C 0.6455(7) 0.5038(3) 0.5504(4) 0.070(2) Uani 1 1 d . . .
H9 H 0.6764 0.4616 0.5389 0.084 Uiso 1 1 calc R . .
C10 C 0.6652(7) 0.4982(3) 0.6143(4) 0.078(2) Uani 1 1 d . . .
H10 H 0.7086 0.4521 0.6467 0.093 Uiso 1 1 calc R . .
C11 C 0.6214(7) 0.5601(4) 0.6316(3) 0.071(2) Uani 1 1 d . . .
H11 H 0.6353 0.5562 0.6756 0.085 Uiso 1 1 calc R . .
C12 C 0.5578(6) 0.6270(3) 0.5847(3) 0.0537(15) Uani 1 1 d . . .
H12 H 0.5289 0.6694 0.5961 0.064 Uiso 1 1 calc R . .
C13 C 0.4240(5) 0.7114(3) 0.3862(2) 0.0354(10) Uani 1 1 d . . .
C14 C 0.5240(6) 0.7050(3) 0.3406(3) 0.0476(13) Uani 1 1 d . . .
H14 H 0.6035 0.7073 0.3490 0.057 Uiso 1 1 calc R . .
C15 C 0.5078(7) 0.6953(3) 0.2828(3) 0.0576(16) Uani 1 1 d . . .
H15 H 0.5769 0.6902 0.2519 0.069 Uiso 1 1 calc R . .
C16 C 0.3924(7) 0.6929(3) 0.2696(3) 0.0613(18) Uani 1 1 d . . .
H16 H 0.3818 0.6862 0.2297 0.074 Uiso 1 1 calc R . .
C17 C 0.2940(7) 0.7001(3) 0.3142(3) 0.0589(16) Uani 1 1 d . . .
H17 H 0.2145 0.6987 0.3049 0.071 Uiso 1 1 calc R . .
C18 C 0.3071(5) 0.7095(3) 0.3730(3) 0.0441(12) Uani 1 1 d . . .
H18 H 0.2375 0.7145 0.4037 0.053 Uiso 1 1 calc R . .
C19 C 0.5214(4) 0.9922(3) 0.3809(2) 0.0315(10) Uani 1 1 d . . .
C20 C 0.5608(5) 1.0580(3) 0.3678(3) 0.0383(11) Uani 1 1 d . . .
C21 C 0.6374(5) 1.0592(3) 0.4120(3) 0.0392(11) Uani 1 1 d . . .
C22 C 0.6732(4) 0.9953(3) 0.4694(3) 0.0365(11) Uani 1 1 d . . .
C23 C 0.6348(4) 0.9291(3) 0.4827(2) 0.0341(10) Uani 1 1 d . . .
C24 C 0.5613(4) 0.9254(2) 0.4398(2) 0.0299(9) Uani 1 1 d . . .
C25 C 0.3269(5) 1.0737(3) 0.2774(3) 0.0358(10) Uani 1 1 d . . .
C26 C 0.2244(6) 1.1088(3) 0.3058(3) 0.0520(15) Uani 1 1 d . . .
H26 H 0.2015 1.0862 0.3537 0.062 Uiso 1 1 calc R . .
C27 C 0.1562(7) 1.1766(4) 0.2637(3) 0.0657(19) Uani 1 1 d . . .
H27 H 0.0860 1.2010 0.2829 0.079 Uiso 1 1 calc R . .
C28 C 0.1882(6) 1.2098(3) 0.1940(3) 0.0554(15) Uani 1 1 d . . .
H28 H 0.1398 1.2565 0.1655 0.067 Uiso 1 1 calc R . .
C29 C 0.2896(5) 1.1755(3) 0.1659(3) 0.0479(13) Uani 1 1 d . . .
H29 H 0.3120 1.1985 0.1179 0.057 Uiso 1 1 calc R . .
C30 C 0.3596(5) 1.1071(3) 0.2077(3) 0.0413(11) Uani 1 1 d . . .
H30 H 0.4302 1.0832 0.1883 0.050 Uiso 1 1 calc R . .
C31 C 0.5066(4) 0.9417(2) 0.2753(2) 0.0313(9) Uani 1 1 d . . .
C32 C 0.4485(5) 0.9074(3) 0.2468(3) 0.0419(12) Uani 1 1 d . . .
H32 H 0.3629 0.9063 0.2572 0.050 Uiso 1 1 calc R . .
C33 C 0.5171(6) 0.8752(3) 0.2038(3) 0.0482(13) Uani 1 1 d . . .
H33 H 0.4784 0.8519 0.1844 0.058 Uiso 1 1 calc R . .
C34 C 0.6410(6) 0.8766(3) 0.1886(3) 0.0554(16) Uani 1 1 d . . .
H34 H 0.6872 0.8541 0.1588 0.066 Uiso 1 1 calc R . .
C35 C 0.6986(5) 0.9101(3) 0.2160(3) 0.0557(15) Uani 1 1 d . . .
H35 H 0.7841 0.9111 0.2051 0.067 Uiso 1 1 calc R . .
C36 C 0.6318(5) 0.9426(3) 0.2597(3) 0.0441(12) Uani 1 1 d . . .
H36 H 0.6717 0.9655 0.2790 0.053 Uiso 1 1 calc R . .
C37 C 0.7651(5) 0.7373(3) 0.4470(3) 0.0425(12) Uani 1 1 d D . .
C39 C 0.0933(5) 0.9467(3) 0.3359(3) 0.0553(15) Uani 1 1 d D . .
Au3 Au 1.162750(15) 0.624671(9) 0.082344(9) 0.02796(6) Uani 1 1 d . . .
Au4 Au 0.940522(16) 0.680343(9) 0.055264(8) 0.02725(5) Uani 1 1 d . . .
P3 P 1.08301(11) 0.52353(6) 0.16988(6) 0.0290(2) Uani 1 1 d . . .
P4 P 0.99110(11) 0.79162(6) 0.04551(6) 0.0308(2) Uani 1 1 d . . .
F15 F 1.0041(3) 0.37551(16) 0.18793(17) 0.0543(8) Uani 1 1 d . . .
F16 F 0.8683(3) 0.36316(18) 0.10283(18) 0.0605(9) Uani 1 1 d . . .
F17 F 0.7636(3) 0.48721(18) -0.00342(16) 0.0533(8) Uani 1 1 d . . .
F18 F 0.8034(3) 0.62385(16) -0.03022(15) 0.0447(7) Uani 1 1 d . . .
F19 F 1.1140(3) 0.92715(17) -0.06004(19) 0.0618(10) Uani 1 1 d . . .
F20 F 1.3172(4) 0.9154(2) -0.1437(2) 0.0902(15) Uani 1 1 d . . .
F21 F 1.4437(4) 0.7785(2) -0.1358(2) 0.0758(12) Uani 1 1 d . . .
F22 F 1.3745(3) 0.65176(17) -0.04316(16) 0.0502(8) Uani 1 1 d . . .
C78A C 1.5290(6) 0.5487(5) 0.1596(7) 0.046(2) Uani 0.64 1 d PD C 5
F23A F 1.5682(6) 0.4857(5) 0.1422(5) 0.0884(19) Uani 0.64 1 d PU C 5
F24A F 1.5900(8) 0.5932(5) 0.1201(6) 0.111(3) Uani 0.64 1 d PU C 5
F25A F 1.5610(7) 0.5203(6) 0.2236(4) 0.104(2) Uani 0.64 1 d PU C 5
C78B C 1.5209(9) 0.5262(11) 0.1696(16) 0.046(2) Uani 0.36 1 d PD C 6
F23B F 1.5712(12) 0.5731(9) 0.1920(9) 0.0884(19) Uani 0.36 1 d P C 6
F24B F 1.5481(13) 0.4687(9) 0.1955(10) 0.111(3) Uani 0.36 1 d P C 6
F25B F 1.5871(15) 0.5643(12) 0.1018(8) 0.104(2) Uani 0.36 1 d P C 6
C80A C 0.5544(6) 0.7855(4) 0.0420(4) 0.0519(15) Uani 0.48 1 d PD D 7
F26A F 0.4822(4) 0.7907(8) 0.0943(5) 0.090(2) Uani 0.48 1 d PDU D 7
F27A F 0.5061(6) 0.7446(6) 0.0231(7) 0.097(2) Uani 0.48 1 d PDU D 7
F28A F 0.5384(6) 0.8518(6) -0.0098(7) 0.109(3) Uani 0.48 1 d PDU D 7
C80B C 0.5515(6) 0.7881(4) 0.0477(4) 0.0519(15) Uani 0.52 1 d PD D 8
F26B F 0.5317(7) 0.8003(8) -0.0148(4) 0.090(2) Uani 0.52 1 d PD D 8
F27B F 0.4747(5) 0.7462(6) 0.0887(6) 0.109(3) Uani 0.52 1 d PD D 8
F28B F 0.5192(5) 0.8544(5) 0.0497(7) 0.097(2) Uani 0.52 1 d PD D 8
O5 O 1.3516(3) 0.5803(2) 0.09867(19) 0.0436(9) Uani 1 1 d . C .
O6 O 1.3235(4) 0.5831(3) 0.2030(2) 0.0608(11) Uani 1 1 d . C .
O7 O 0.7557(3) 0.73113(19) 0.02525(17) 0.0360(8) Uani 1 1 d . D .
O8 O 0.7057(4) 0.7370(3) 0.1281(2) 0.0642(12) Uani 1 1 d . D .
C41 C 0.9792(4) 0.5087(3) 0.1224(2) 0.0316(10) Uani 1 1 d . . .
C42 C 0.9571(5) 0.4382(3) 0.1351(3) 0.0379(11) Uani 1 1 d . . .
C43 C 0.8859(5) 0.4312(3) 0.0924(3) 0.0437(12) Uani 1 1 d . . .
C44 C 0.8344(5) 0.4943(3) 0.0377(3) 0.0393(11) Uani 1 1 d . . .
C45 C 0.8537(4) 0.5650(3) 0.0258(2) 0.0346(10) Uani 1 1 d . . .
C46 C 0.9240(4) 0.5740(2) 0.0671(2) 0.0297(9) Uani 1 1 d . . .
C47 C 0.9905(4) 0.5433(3) 0.2388(2) 0.0340(10) Uani 1 1 d . . .
C48 C 0.8660(5) 0.5435(3) 0.2491(3) 0.0444(12) Uani 1 1 d . . .
H48 H 0.8261 0.5342 0.2186 0.053 Uiso 1 1 calc R . .
C49 C 0.7975(6) 0.5572(4) 0.3045(3) 0.0577(16) Uani 1 1 d . . .
H49 H 0.7108 0.5588 0.3107 0.069 Uiso 1 1 calc R . .
C50 C 0.8571(6) 0.5683(4) 0.3502(3) 0.0621(17) Uani 1 1 d . . .
H50 H 0.8120 0.5755 0.3889 0.075 Uiso 1 1 calc R . .
C51 C 0.9814(6) 0.5687(4) 0.3393(3) 0.0602(16) Uani 1 1 d . . .
H51 H 1.0215 0.5774 0.3700 0.072 Uiso 1 1 calc R . .
C52 C 1.0488(5) 0.5566(3) 0.2837(3) 0.0487(13) Uani 1 1 d . . .
H52 H 1.1347 0.5573 0.2764 0.058 Uiso 1 1 calc R . .
C53 C 1.1948(4) 0.4366(3) 0.2092(3) 0.0347(10) Uani 1 1 d . . .
C54 C 1.1852(5) 0.3903(3) 0.2792(3) 0.0428(12) Uani 1 1 d . . .
H54 H 1.1211 0.4052 0.3082 0.051 Uiso 1 1 calc R . .
C55 C 1.2673(6) 0.3234(3) 0.3064(3) 0.0546(15) Uani 1 1 d . . .
H55 H 1.2609 0.2922 0.3545 0.065 Uiso 1 1 calc R . .
C56 C 1.3595(7) 0.3009(3) 0.2643(4) 0.072(2) Uani 1 1 d . . .
H56 H 1.4152 0.2536 0.2832 0.086 Uiso 1 1 calc R . .
C57 C 1.3713(7) 0.3467(4) 0.1949(4) 0.071(2) Uani 1 1 d . . .
H57 H 1.4357 0.3314 0.1662 0.085 Uiso 1 1 calc R . .
C58 C 1.2895(6) 0.4148(3) 0.1672(3) 0.0517(14) Uani 1 1 d . . .
H58 H 1.2979 0.4467 0.1195 0.062 Uiso 1 1 calc R . .
C59 C 1.1358(5) 0.7935(3) -0.0057(2) 0.0354(10) Uani 1 1 d . . .
C60 C 1.1759(5) 0.8573(3) -0.0533(3) 0.0463(13) Uani 1 1 d . . .
C61 C 1.2800(6) 0.8523(3) -0.0964(3) 0.0574(16) Uani 1 1 d . . .
C62 C 1.3439(5) 0.7825(3) -0.0924(3) 0.0514(14) Uani 1 1 d . . .
C63 C 1.3074(5) 0.7185(3) -0.0437(3) 0.0398(11) Uani 1 1 d . . .
C64 C 1.2061(4) 0.7210(3) 0.0013(2) 0.0329(10) Uani 1 1 d . . .
C65 C 1.0120(4) 0.7959(3) 0.1248(2) 0.0342(10) Uani 1 1 d . . .
C66 C 0.9480(5) 0.7556(3) 0.1855(2) 0.0390(11) Uani 1 1 d . . .
H66 H 0.9006 0.7220 0.1859 0.047 Uiso 1 1 calc R . .
C67 C 0.9539(6) 0.7648(3) 0.2452(3) 0.0519(14) Uani 1 1 d . . .
H67 H 0.9114 0.7372 0.2869 0.062 Uiso 1 1 calc R . .
C68 C 1.0224(6) 0.8148(3) 0.2437(3) 0.0550(15) Uani 1 1 d . . .
H68 H 1.0241 0.8225 0.2841 0.066 Uiso 1 1 calc R . .
C69 C 1.0870(7) 0.8527(4) 0.1852(3) 0.0659(18) Uani 1 1 d . . .
H69 H 1.1356 0.8854 0.1854 0.079 Uiso 1 1 calc R . .
C70 C 1.0823(6) 0.8441(3) 0.1251(3) 0.0517(14) Uani 1 1 d . . .
H70 H 1.1272 0.8712 0.0842 0.062 Uiso 1 1 calc R . .
C71 C 0.8827(5) 0.8767(3) -0.0011(2) 0.0364(10) Uani 1 1 d . . .
C72 C 0.8217(5) 0.9264(3) 0.0288(3) 0.0467(13) Uani 1 1 d . . .
H72 H 0.8393 0.9169 0.0740 0.056 Uiso 1 1 calc R . .
C73 C 0.7353(6) 0.9895(3) -0.0071(4) 0.0647(17) Uani 1 1 d . . .
H73 H 0.6939 1.0234 0.0134 0.078 Uiso 1 1 calc R . .
C74 C 0.7095(7) 1.0033(4) -0.0721(4) 0.074(2) Uani 1 1 d . . .
H74 H 0.6491 1.0462 -0.0962 0.088 Uiso 1 1 calc R . .
C75 C 0.7692(8) 0.9563(4) -0.1026(4) 0.080(2) Uani 1 1 d . . .
H75 H 0.7521 0.9675 -0.1483 0.096 Uiso 1 1 calc R . .
C76 C 0.8549(6) 0.8918(3) -0.0677(3) 0.0560(16) Uani 1 1 d . . .
H76 H 0.8945 0.8583 -0.0888 0.067 Uiso 1 1 calc R . .
C77 C 1.3853(5) 0.5719(3) 0.1560(3) 0.0446(12) Uani 1 1 d D . .
C79 C 0.6844(5) 0.7462(3) 0.0710(3) 0.0392(11) Uani 1 1 d D . .
Cl1A Cl 0.8159(4) 0.2064(3) 0.2277(3) 0.1139(14) Uani 0.61 1 d PD E 9
C81A C 0.6963(11) 0.2755(6) 0.2340(6) 0.081(3) Uani 0.61 1 d PDU E 9
H81A H 0.6727 0.3114 0.1867 0.097 Uiso 0.61 1 calc PR E 9
H81B H 0.6245 0.2519 0.2583 0.097 Uiso 0.61 1 calc PR E 9
Cl2A Cl 0.7228(16) 0.3259(5) 0.2754(5) 0.138(4) Uani 0.61 1 d PD E 9
Cl1B Cl 0.7486(10) 0.2132(7) 0.2226(7) 0.1139(14) Uani 0.28 1 d PD F 10
C81B C 0.813(2) 0.2428(15) 0.2706(13) 0.081(3) Uani 0.28 1 d PD F 10
H81C H 0.8823 0.2669 0.2433 0.097 Uiso 0.28 1 calc PR F 10
H81D H 0.8457 0.1986 0.3122 0.097 Uiso 0.28 1 calc PR F 10
Cl2B Cl 0.707(4) 0.3058(14) 0.2952(13) 0.138(4) Uani 0.28 1 d PD F 10

loop_
_atom_site_aniso_label
_atom_site_aniso_U_11
_atom_site_aniso_U_22
_atom_site_aniso_U_33
_atom_site_aniso_U_23
_atom_site_aniso_U_13
_atom_site_aniso_U_12
Au1 0.02830(10) 0.02979(10) 0.02926(9) -0.01229(7) -0.00120(7) -0.00762(7)
Au2 0.02580(10) 0.03534(10) 0.03456(10) -0.01870(8) 0.00101(7) -0.00705(7)
P1 0.0360(6) 0.0293(6) 0.0308(6) -0.0093(5) -0.0028(5) -0.0108(5)
P2 0.0285(6) 0.0305(6) 0.0330(6) -0.0144(5) -0.0026(5) -0.0051(5)
F1 0.064(2) 0.0458(19) 0.075(2) -0.0073(17) 0.0043(19) -0.0291(17)
F2 0.071(3) 0.091(3) 0.060(2) -0.005(2) 0.0137(19) -0.051(2)
F3 0.063(2) 0.128(4) 0.071(2) -0.055(3) 0.040(2) -0.050(2)
F4 0.054(2) 0.078(2) 0.083(3) -0.053(2) 0.0246(19) -0.0193(18)
F5 0.065(2) 0.0332(16) 0.062(2) -0.0104(14) -0.0192(17) -0.0142(15)
F6 0.067(2) 0.0432(18) 0.073(2) -0.0279(16) -0.0078(18) -0.0250(16)
F7 0.0471(18) 0.0572(19) 0.0569(19) -0.0355(16) -0.0116(14) -0.0125(15)
F8 0.0511(18) 0.0451(17) 0.0400(16) -0.0175(13) -0.0136(13) -0.0062(14)
O2A 0.049(3) 0.121(19) 0.052(3) -0.047(6) -0.010(6) 0.004(13)
C38A 0.058(4) 0.068(6) 0.058(4) -0.040(5) -0.007(4) 0.005(4)
F9A 0.060(4) 0.106(5) 0.091(4) -0.022(4) -0.016(3) -0.002(4)
F10A 0.085(4) 0.090(4) 0.129(5) -0.046(4) -0.024(3) -0.013(3)
F11A 0.076(4) 0.120(5) 0.098(4) -0.074(4) -0.024(3) 0.026(4)
O2B 0.049(3) 0.121(19) 0.052(3) -0.047(6) -0.010(6) 0.004(13)
C38B 0.058(4) 0.068(6) 0.058(4) -0.040(5) -0.007(4) 0.005(4)
F9B 0.076(4) 0.120(5) 0.098(4) -0.074(4) -0.024(3) 0.026(4)
F10B 0.060(4) 0.106(5) 0.091(4) -0.022(4) -0.016(3) -0.002(4)
F11B 0.085(4) 0.090(4) 0.129(5) -0.046(4) -0.024(3) -0.013(3)
O4A 0.053(3) 0.139(14) 0.116(19) -0.101(16) -0.026(11) 0.014(12)
C40A 0.037(4) 0.110(8) 0.094(8) -0.061(7) -0.018(4) -0.008(5)
F12A 0.078(4) 0.124(5) 0.095(4) -0.036(4) -0.028(3) 0.001(4)
F13A 0.064(3) 0.122(5) 0.136(6) -0.034(4) -0.015(4) -0.031(3)
F14A 0.056(3) 0.084(5) 0.095(5) -0.031(4) -0.006(4) 0.012(4)
O4B 0.053(3) 0.139(14) 0.116(19) -0.101(16) -0.026(11) 0.014(12)
C40B 0.037(4) 0.110(8) 0.094(8) -0.061(7) -0.018(4) -0.008(5)
F12B 0.078(4) 0.124(5) 0.095(4) -0.036(4) -0.028(3) 0.001(4)
F13B 0.064(3) 0.122(5) 0.136(6) -0.034(4) -0.015(4) -0.031(3)
F14B 0.056(3) 0.084(5) 0.095(5) -0.031(4) -0.006(4) 0.012(4)
O1 0.040(2) 0.0359(18) 0.0428(19) -0.0210(15) -0.0091(16) 0.0017(15)
O3 0.0292(19) 0.057(2) 0.063(2) -0.036(2) -0.0029(17) 0.0001(17)
C1 0.036(3) 0.048(3) 0.036(3) -0.016(2) 0.001(2) -0.019(2)
C2 0.050(3) 0.054(3) 0.043(3) -0.014(3) -0.001(2) -0.026(3)
C3 0.054(4) 0.069(4) 0.042(3) -0.016(3) 0.010(3) -0.041(3)
C4 0.048(3) 0.096(5) 0.042(3) -0.036(3) 0.020(3) -0.039(3)
C5 0.048(3) 0.060(4) 0.050(3) -0.034(3) 0.014(3) -0.021(3)
C6 0.040(3) 0.050(3) 0.035(2) -0.020(2) 0.005(2) -0.022(2)
C7 0.047(3) 0.033(2) 0.032(2) -0.0024(19) -0.008(2) -0.017(2)
C8 0.062(4) 0.034(3) 0.057(3) -0.015(2) -0.017(3) -0.006(3)
C9 0.088(5) 0.036(3) 0.086(5) -0.016(3) -0.044(4) -0.002(3)
C10 0.098(6) 0.038(3) 0.087(5) 0.004(3) -0.061(4) -0.016(3)
C11 0.096(6) 0.053(4) 0.058(4) 0.000(3) -0.038(4) -0.026(4)
C12 0.071(4) 0.045(3) 0.040(3) -0.004(2) -0.019(3) -0.017(3)
C13 0.043(3) 0.028(2) 0.034(2) -0.0082(19) -0.011(2) -0.008(2)
C14 0.051(3) 0.046(3) 0.043(3) -0.016(2) 0.000(2) -0.008(3)
C15 0.079(5) 0.052(3) 0.043(3) -0.023(3) 0.002(3) -0.013(3)
C16 0.097(5) 0.043(3) 0.050(3) -0.022(3) -0.024(4) -0.006(3)
C17 0.074(4) 0.045(3) 0.067(4) -0.025(3) -0.035(3) -0.005(3)
C18 0.043(3) 0.038(3) 0.050(3) -0.015(2) -0.017(2) -0.003(2)
C19 0.030(2) 0.030(2) 0.038(2) -0.0177(19) -0.0009(19) -0.0056(18)
C20 0.042(3) 0.032(2) 0.042(3) -0.017(2) -0.001(2) -0.006(2)
C21 0.037(3) 0.043(3) 0.051(3) -0.029(2) 0.002(2) -0.014(2)
C22 0.029(2) 0.049(3) 0.045(3) -0.032(2) 0.002(2) -0.012(2)
C23 0.032(2) 0.039(3) 0.033(2) -0.019(2) -0.0021(19) -0.003(2)
C24 0.028(2) 0.032(2) 0.034(2) -0.0177(19) -0.0008(18) -0.0064(18)
C25 0.036(3) 0.032(2) 0.041(3) -0.014(2) -0.009(2) -0.007(2)
C26 0.056(4) 0.056(3) 0.040(3) -0.026(3) -0.006(3) 0.011(3)
C27 0.070(4) 0.059(4) 0.060(4) -0.033(3) -0.011(3) 0.023(3)
C28 0.066(4) 0.041(3) 0.057(4) -0.019(3) -0.020(3) 0.004(3)
C29 0.054(3) 0.034(3) 0.044(3) -0.006(2) -0.007(3) -0.005(2)
C30 0.036(3) 0.037(3) 0.045(3) -0.015(2) 0.002(2) -0.004(2)
C31 0.030(2) 0.029(2) 0.030(2) -0.0088(18) -0.0041(18) -0.0013(18)
C32 0.047(3) 0.038(3) 0.042(3) -0.017(2) -0.003(2) -0.007(2)
C33 0.065(4) 0.044(3) 0.040(3) -0.022(2) -0.008(3) -0.006(3)
C34 0.072(4) 0.040(3) 0.046(3) -0.022(2) 0.010(3) 0.003(3)
C35 0.041(3) 0.053(3) 0.068(4) -0.030(3) 0.014(3) -0.002(3)
C36 0.035(3) 0.040(3) 0.056(3) -0.022(2) -0.001(2) -0.004(2)
C37 0.035(3) 0.044(3) 0.050(3) -0.019(2) -0.007(2) -0.006(2)
C39 0.027(3) 0.074(4) 0.077(4) -0.046(4) -0.008(3) 0.001(3)
Au3 0.02484(9) 0.02916(9) 0.03098(10) -0.01335(7) -0.00064(7) -0.00602(7)
Au4 0.02587(10) 0.02803(9) 0.02857(9) -0.01228(7) -0.00179(7) -0.00527(7)
P3 0.0284(6) 0.0268(5) 0.0307(6) -0.0109(4) -0.0017(5) -0.0053(4)
P4 0.0337(6) 0.0280(6) 0.0314(6) -0.0126(5) -0.0029(5) -0.0061(5)
F15 0.065(2) 0.0278(15) 0.066(2) -0.0080(14) -0.0207(17) -0.0120(14)
F16 0.079(2) 0.0439(18) 0.074(2) -0.0284(17) -0.0107(19) -0.0275(17)
F17 0.063(2) 0.062(2) 0.0559(19) -0.0338(16) -0.0125(16) -0.0236(17)
F18 0.0503(18) 0.0464(17) 0.0404(16) -0.0169(13) -0.0141(13) -0.0092(14)
F19 0.068(2) 0.0318(16) 0.079(2) -0.0185(16) 0.0128(19) -0.0163(15)
F20 0.093(3) 0.050(2) 0.104(3) -0.014(2) 0.045(3) -0.038(2)
F21 0.071(3) 0.069(2) 0.078(2) -0.030(2) 0.048(2) -0.032(2)
F22 0.0468(18) 0.0470(18) 0.0575(19) -0.0272(15) 0.0151(15) -0.0115(14)
C78A 0.043(4) 0.027(6) 0.059(6) -0.002(6) -0.011(3) -0.017(3)
F23A 0.053(3) 0.097(4) 0.112(4) -0.050(3) -0.017(3) 0.011(3)
F24A 0.064(4) 0.101(4) 0.152(6) -0.030(4) -0.004(4) -0.031(3)
F25A 0.062(3) 0.150(5) 0.091(4) -0.042(4) -0.034(3) 0.000(4)
C78B 0.043(4) 0.027(6) 0.059(6) -0.002(6) -0.011(3) -0.017(3)
F23B 0.053(3) 0.097(4) 0.112(4) -0.050(3) -0.017(3) 0.011(3)
F24B 0.064(4) 0.101(4) 0.152(6) -0.030(4) -0.004(4) -0.031(3)
F25B 0.062(3) 0.150(5) 0.091(4) -0.042(4) -0.034(3) 0.000(4)
C80A 0.043(3) 0.075(4) 0.043(3) -0.032(3) -0.007(3) -0.001(3)
F26A 0.054(3) 0.132(5) 0.072(4) -0.050(4) -0.014(3) 0.027(3)
F27A 0.087(4) 0.083(4) 0.131(5) -0.052(4) -0.061(3) 0.015(3)
F28A 0.067(4) 0.105(4) 0.117(5) -0.004(4) -0.010(3) -0.028(3)
C80B 0.043(3) 0.075(4) 0.043(3) -0.032(3) -0.007(3) -0.001(3)
F26B 0.054(3) 0.132(5) 0.072(4) -0.050(4) -0.014(3) 0.027(3)
F27B 0.067(4) 0.105(4) 0.117(5) -0.004(4) -0.010(3) -0.028(3)
F28B 0.087(4) 0.083(4) 0.131(5) -0.052(4) -0.061(3) 0.015(3)
O5 0.0297(18) 0.054(2) 0.049(2) -0.0261(18) -0.0006(16) -0.0039(16)
O6 0.053(3) 0.088(3) 0.060(3) -0.046(2) -0.005(2) -0.016(2)
O7 0.0284(17) 0.0420(19) 0.0394(18) -0.0212(15) -0.0037(14) -0.0007(14)
O8 0.039(2) 0.112(4) 0.052(2) -0.048(3) -0.0083(19) -0.003(2)
C41 0.030(2) 0.033(2) 0.035(2) -0.0159(19) 0.0000(19) -0.0088(19)
C42 0.042(3) 0.029(2) 0.042(3) -0.013(2) -0.003(2) -0.008(2)
C43 0.048(3) 0.040(3) 0.055(3) -0.028(2) 0.003(3) -0.018(2)
C44 0.038(3) 0.047(3) 0.044(3) -0.026(2) -0.003(2) -0.014(2)
C45 0.035(3) 0.038(3) 0.034(2) -0.017(2) -0.003(2) -0.009(2)
C46 0.029(2) 0.030(2) 0.033(2) -0.0159(18) 0.0033(18) -0.0097(18)
C47 0.032(2) 0.031(2) 0.034(2) -0.0097(19) 0.0018(19) -0.0066(19)
C48 0.034(3) 0.053(3) 0.045(3) -0.022(2) -0.001(2) -0.003(2)
C49 0.040(3) 0.067(4) 0.058(4) -0.026(3) 0.010(3) -0.006(3)
C50 0.065(4) 0.071(4) 0.052(4) -0.036(3) 0.017(3) -0.010(3)
C51 0.064(4) 0.082(5) 0.047(3) -0.040(3) 0.003(3) -0.016(3)
C52 0.043(3) 0.064(4) 0.048(3) -0.031(3) 0.001(2) -0.014(3)
C53 0.034(2) 0.030(2) 0.042(3) -0.015(2) -0.004(2) -0.0069(19)
C54 0.039(3) 0.039(3) 0.043(3) -0.009(2) -0.002(2) -0.010(2)
C55 0.050(3) 0.038(3) 0.062(4) -0.002(3) -0.012(3) -0.012(3)
C56 0.068(5) 0.036(3) 0.097(6) -0.019(3) -0.012(4) 0.007(3)
C57 0.066(4) 0.056(4) 0.078(5) -0.035(4) 0.006(4) 0.017(3)
C58 0.056(4) 0.045(3) 0.049(3) -0.023(3) -0.001(3) 0.005(3)
C59 0.035(3) 0.035(2) 0.038(3) -0.016(2) 0.000(2) -0.010(2)
C60 0.054(3) 0.037(3) 0.051(3) -0.019(2) 0.008(3) -0.019(2)
C61 0.062(4) 0.041(3) 0.062(4) -0.011(3) 0.015(3) -0.030(3)
C62 0.050(3) 0.053(3) 0.049(3) -0.022(3) 0.021(3) -0.021(3)
C63 0.041(3) 0.042(3) 0.040(3) -0.020(2) 0.011(2) -0.016(2)
C64 0.034(3) 0.034(2) 0.031(2) -0.0102(19) -0.0025(19) -0.014(2)
C65 0.035(3) 0.034(2) 0.036(2) -0.016(2) -0.010(2) -0.0012(19)
C66 0.041(3) 0.038(3) 0.038(3) -0.016(2) -0.008(2) -0.003(2)
C67 0.059(4) 0.057(3) 0.041(3) -0.026(3) -0.004(3) -0.003(3)
C68 0.062(4) 0.062(4) 0.051(3) -0.034(3) -0.019(3) 0.001(3)
C69 0.078(5) 0.072(4) 0.066(4) -0.036(4) -0.018(4) -0.023(4)
C70 0.055(4) 0.061(4) 0.051(3) -0.027(3) 0.000(3) -0.026(3)
C71 0.041(3) 0.032(2) 0.036(2) -0.0111(19) -0.009(2) -0.007(2)
C72 0.047(3) 0.041(3) 0.047(3) -0.017(2) -0.006(2) -0.003(2)
C73 0.064(4) 0.042(3) 0.086(5) -0.027(3) -0.023(4) 0.007(3)
C74 0.073(5) 0.041(3) 0.097(5) -0.016(3) -0.047(4) 0.009(3)
C75 0.113(7) 0.052(4) 0.075(5) -0.014(3) -0.058(5) -0.005(4)
C76 0.082(5) 0.043(3) 0.048(3) -0.019(3) -0.026(3) -0.006(3)
C77 0.036(3) 0.042(3) 0.056(3) -0.018(2) -0.009(2) -0.008(2)
C79 0.034(3) 0.044(3) 0.041(3) -0.020(2) -0.002(2) -0.006(2)
Cl1A 0.087(3) 0.089(2) 0.125(3) -0.012(2) -0.020(3) 0.001(3)
C81A 0.065(5) 0.086(5) 0.078(5) -0.017(4) -0.011(4) -0.019(4)
Cl2A 0.174(6) 0.135(6) 0.104(7) -0.049(6) -0.057(6) 0.001(6)
Cl1B 0.087(3) 0.089(2) 0.125(3) -0.012(2) -0.020(3) 0.001(3)
C81B 0.065(5) 0.086(5) 0.078(5) -0.017(4) -0.011(4) -0.019(4)
Cl2B 0.174(6) 0.135(6) 0.104(7) -0.049(6) -0.057(6) 0.001(6)

loop_
_atom_type_symbol
_atom_type_description
_atom_type_scat_dispersion_real
_atom_type_scat_dispersion_imag
_atom_type_scat_source
C C 0.0033 0.0016 'International Tables Vol C Tables 4.2.6.8 and 6.1.1.4'
H H 0.0000 0.0000 'International Tables Vol C Tables 4.2.6.8 and 6.1.1.4'
F F 0.0171 0.0103 'International Tables Vol C Tables 4.2.6.8 and 6.1.1.4'
O O 0.0106 0.0060 'International Tables Vol C Tables 4.2.6.8 and 6.1.1.4'
P P 0.1023 0.0942 'International Tables Vol C Tables 4.2.6.8 and 6.1.1.4'
Cl Cl 0.1484 0.1585 'International Tables Vol C Tables 4.2.6.8 and 6.1.1.4'
Au Au -2.0133 8.8022 'International Tables Vol C Tables 4.2.6.8 and 6.1.1.4'

loop_
_geom_angle_atom_site_label_1
_geom_angle_atom_site_label_2
_geom_angle_atom_site_label_3
_geom_angle
_geom_angle_site_symmetry_1
_geom_angle_site_symmetry_3
_geom_angle_publ_flag
C24 Au1 O1 91.28(16) . . ?
C24 Au1 P1 172.74(13) . . ?
O1 Au1 P1 95.94(10) . . ?
C24 Au1 Au2 88.85(13) . . ?
O1 Au1 Au2 178.19(9) . . ?
P1 Au1 Au2 83.91(3) . . ?
C6 Au2 O3 91.35(19) . . ?
C6 Au2 P2 170.93(15) . . ?
O3 Au2 P2 97.60(12) . . ?
C6 Au2 Au1 88.85(15) . . ?
O3 Au2 Au1 179.80(15) . . ?
P2 Au2 Au1 82.21(3) . . ?
C7 P1 C13 108.9(2) . . ?
C7 P1 C1 107.0(2) . . ?
C13 P1 C1 107.3(2) . . ?
C7 P1 Au1 111.84(17) . . ?
C13 P1 Au1 118.29(16) . . ?
C1 P1 Au1 102.61(17) . . ?
C31 P2 C19 106.7(2) . . ?
C31 P2 C25 107.2(2) . . ?
C19 P2 C25 111.9(2) . . ?
C31 P2 Au2 109.74(15) . . ?
C19 P2 Au2 102.99(15) . . ?
C25 P2 Au2 117.77(17) . . ?
F10A C38A F9A 111.0(9) . . ?
F10A C38A F11A 103.9(9) . . ?
F9A C38A F11A 106.0(9) . . ?
F10A C38A C37 112.3(7) . . ?
F9A C38A C37 112.1(8) . . ?
F11A C38A C37 111.0(7) . . ?
F10B C38B F9B 101.7(12) . . ?
F10B C38B F11B 108.1(11) . . ?
F9B C38B F11B 110.6(10) . . ?
F10B C38B C37 109.5(8) . . ?
F9B C38B C37 113.3(10) . . ?
F11B C38B C37 112.9(8) . . ?
F14A C40A F12A 115.6(9) . . ?
F14A C40A F13A 95.3(8) . . ?
F12A C40A F13A 106.9(8) . . ?
F14A C40A C39 113.7(8) . . ?
F12A C40A C39 110.8(7) . . ?
F13A C40A C39 113.6(7) . . ?
F14B C40B F12B 88.7(12) . . ?
F14B C40B F13B 114.6(15) . . ?
F12B C40B F13B 107.7(13) . . ?
F14B C40B C39 118.5(12) . . ?
F12B C40B C39 118.3(10) . . ?
F13B C40B C39 107.9(10) . . ?
C37 O1 Au1 115.7(3) . . ?
C39 O3 Au2 113.9(3) . . ?
C2 C1 C6 120.1(5) . . ?
C2 C1 P1 123.8(4) . . ?
C6 C1 P1 116.0(4) . . ?
F1 C2 C3 116.9(5) . . ?
F1 C2 C1 122.0(5) . . ?
C3 C2 C1 121.1(6) . . ?
F2 C3 C4 119.9(5) . . ?
F2 C3 C2 121.5(6) . . ?
C4 C3 C2 118.6(5) . . ?
C3 C4 F3 120.2(5) . . ?
C3 C4 C5 121.5(5) . . ?
F3 C4 C5 118.3(6) . . ?
F4 C5 C6 121.8(5) . . ?
F4 C5 C4 117.8(5) . . ?
C6 C5 C4 120.4(5) . . ?
C5 C6 C1 118.1(5) . . ?
C5 C6 Au2 122.2(4) . . ?
C1 C6 Au2 119.6(3) . . ?
C8 C7 C12 120.6(5) . . ?
C8 C7 P1 122.4(4) . . ?
C12 C7 P1 117.0(4) . . ?
C9 C8 C7 118.6(6) . . ?
C9 C8 H8 120.7 . . ?
C7 C8 H8 120.7 . . ?
C10 C9 C8 121.0(6) . . ?
C10 C9 H9 119.5 . . ?
C8 C9 H9 119.5 . . ?
C9 C10 C11 120.1(6) . . ?
C9 C10 H10 120.0 . . ?
C11 C10 H10 120.0 . . ?
C12 C11 C10 120.0(6) . . ?
C12 C11 H11 120.0 . . ?
C10 C11 H11 120.0 . . ?
C11 C12 C7 119.8(6) . . ?
C11 C12 H12 120.1 . . ?
C7 C12 H12 120.1 . . ?
C14 C13 C18 119.9(5) . . ?
C14 C13 P1 120.1(4) . . ?
C18 C13 P1 120.0(4) . . ?
C15 C14 C13 119.8(6) . . ?
C15 C14 H14 120.1 . . ?
C13 C14 H14 120.1 . . ?
C16 C15 C14 120.7(6) . . ?
C16 C15 H15 119.6 . . ?
C14 C15 H15 119.6 . . ?
C17 C16 C15 119.3(6) . . ?
C17 C16 H16 120.4 . . ?
C15 C16 H16 120.4 . . ?
C16 C17 C18 121.5(6) . . ?
C16 C17 H17 119.2 . . ?
C18 C17 H17 119.2 . . ?
C17 C18 C13 118.8(6) . . ?
C17 C18 H18 120.6 . . ?
C13 C18 H18 120.6 . . ?
C20 C19 C24 119.4(4) . . ?
C20 C19 P2 126.2(4) . . ?
C24 C19 P2 114.3(3) . . ?
F5 C20 C21 118.0(4) . . ?
F5 C20 C19 121.2(5) . . ?
C21 C20 C19 120.8(5) . . ?
F6 C21 C22 120.0(5) . . ?
F6 C21 C20 120.3(5) . . ?
C22 C21 C20 119.6(4) . . ?
F7 C22 C21 120.0(4) . . ?
F7 C22 C23 120.0(5) . . ?
C21 C22 C23 120.0(5) . . ?
F8 C23 C24 121.6(4) . . ?
F8 C23 C22 116.3(4) . . ?
C24 C23 C22 122.0(5) . . ?
C23 C24 C19 118.2(4) . . ?
C23 C24 Au1 122.6(3) . . ?
C19 C24 Au1 119.0(3) . . ?
C30 C25 C26 120.0(5) . . ?
C30 C25 P2 120.3(4) . . ?
C26 C25 P2 119.7(4) . . ?
C27 C26 C25 119.2(5) . . ?
C27 C26 H26 120.4 . . ?
C25 C26 H26 120.4 . . ?
C26 C27 C28 120.9(5) . . ?
C26 C27 H27 119.5 . . ?
C28 C27 H27 119.5 . . ?
C29 C28 C27 120.0(5) . . ?
C29 C28 H28 120.0 . . ?
C27 C28 H28 120.0 . . ?
C28 C29 C30 119.7(5) . . ?
C28 C29 H29 120.1 . . ?
C30 C29 H29 120.1 . . ?
C25 C30 C29 120.1(5) . . ?
C25 C30 H30 120.0 . . ?
C29 C30 H30 120.0 . . ?
C36 C31 C32 119.7(4) . . ?
C36 C31 P2 122.2(4) . . ?
C32 C31 P2 118.2(4) . . ?
C33 C32 C31 119.2(5) . . ?
C33 C32 H32 120.4 . . ?
C31 C32 H32 120.4 . . ?
C34 C33 C32 120.7(5) . . ?
C34 C33 H33 119.6 . . ?
C32 C33 H33 119.6 . . ?
C35 C34 C33 120.5(5) . . ?
C35 C34 H34 119.8 . . ?
C33 C34 H34 119.8 . . ?
C34 C35 C36 120.0(5) . . ?
C34 C35 H35 120.0 . . ?
C36 C35 H35 120.0 . . ?
C35 C36 C31 119.9(5) . . ?
C35 C36 H36 120.1 . . ?
C31 C36 H36 120.1 . . ?
O2B C37 O1 127(6) . . ?
O2A C37 O1 131(5) . . ?
O2B C37 C38B 119(6) . . ?
O2A C37 C38B 114(4) . . ?
O1 C37 C38B 113.6(6) . . ?
O2B C37 C38A 120(6) . . ?
O2A C37 C38A 117(5) . . ?
O1 C37 C38A 111.3(5) . . ?
O4B C39 O3 126(6) . . ?
O4A C39 O3 132(4) . . ?
O4B C39 C40B 121(6) . . ?
O4A C39 C40B 112(4) . . ?
O3 C39 C40B 113.3(7) . . ?
O4B C39 C40A 120(6) . . ?
O4A C39 C40A 116(4) . . ?
O3 C39 C40A 111.8(5) . . ?
C64 Au3 O5 89.99(17) . . ?
C64 Au3 P3 171.48(14) . . ?
O5 Au3 P3 98.51(11) . . ?
C64 Au3 Au4 87.45(13) . . ?
O5 Au3 Au4 176.58(10) . . ?
P3 Au3 Au4 84.03(3) . . ?
C46 Au4 O7 93.38(16) . . ?
C46 Au4 P4 171.19(13) . . ?
O7 Au4 P4 95.39(10) . . ?
C46 Au4 Au3 87.52(13) . . ?
O7 Au4 Au3 176.21(9) . . ?
P4 Au4 Au3 83.67(3) . . ?
C47 P3 C41 106.7(2) . . ?
C47 P3 C53 107.2(2) . . ?
C41 P3 C53 109.4(2) . . ?
C47 P3 Au3 115.98(15) . . ?
C41 P3 Au3 100.90(15) . . ?
C53 P3 Au3 115.90(16) . . ?
C65 P4 C59 109.4(2) . . ?
C65 P4 C71 106.6(2) . . ?
C59 P4 C71 107.7(2) . . ?
C65 P4 Au4 116.43(16) . . ?
C59 P4 Au4 102.46(16) . . ?
C71 P4 Au4 113.90(16) . . ?
F24A C78A F25A 112.8(10) . . ?
F24A C78A F23A 103.7(11) . . ?
F25A C78A F23A 102.3(8) . . ?
F24A C78A C77 118.1(8) . . ?
F25A C78A C77 111.2(9) . . ?
F23A C78A C77 107.0(8) . . ?
F24B C78B F23B 116(2) . . ?
F24B C78B F25B 118(2) . . ?
F23B C78B F25B 84.7(15) . . ?
F24B C78B C77 126.7(17) . . ?
F23B C78B C77 100.9(13) . . ?
F25B C78B C77 101.6(14) . . ?
F26A C80A F27A 104.2(9) . . ?
F26A C80A F28A 108.5(9) . . ?
F27A C80A F28A 103.8(9) . . ?
F26A C80A C79 105.2(4) . . ?
F27A C80A C79 113.7(5) . . ?
F28A C80A C79 120.4(5) . . ?
F27B C80B F28B 108.5(9) . . ?
F27B C80B F26B 106.2(9) . . ?
F28B C80B F26B 104.9(8) . . ?
F27B C80B C79 107.8(4) . . ?
F28B C80B C79 113.6(4) . . ?
F26B C80B C79 115.4(5) . . ?
C77 O5 Au3 115.4(3) . . ?
C79 O7 Au4 113.5(3) . . ?
C42 C41 C46 119.9(4) . . ?
C42 C41 P3 124.3(4) . . ?
C46 C41 P3 115.7(3) . . ?
F15 C42 C43 117.7(4) . . ?
F15 C42 C41 121.9(5) . . ?
C43 C42 C41 120.5(5) . . ?
F16 C43 C44 119.5(5) . . ?
F16 C43 C42 120.7(5) . . ?
C44 C43 C42 119.8(4) . . ?
F17 C44 C43 119.5(4) . . ?
F17 C44 C45 120.5(5) . . ?
C43 C44 C45 119.9(5) . . ?
F18 C45 C46 121.8(4) . . ?
F18 C45 C44 116.4(4) . . ?
C46 C45 C44 121.8(5) . . ?
C45 C46 C41 118.1(4) . . ?
C45 C46 Au4 122.1(3) . . ?
C41 C46 Au4 119.7(3) . . ?
C48 C47 C52 119.8(5) . . ?
C48 C47 P3 121.8(4) . . ?
C52 C47 P3 118.3(4) . . ?
C47 C48 C49 120.3(5) . . ?
C47 C48 H48 119.9 . . ?
C49 C48 H48 119.9 . . ?
C50 C49 C48 119.5(6) . . ?
C50 C49 H49 120.3 . . ?
C48 C49 H49 120.3 . . ?
C51 C50 C49 119.9(5) . . ?
C51 C50 H50 120.1 . . ?
C49 C50 H50 120.1 . . ?
C50 C51 C52 120.6(6) . . ?
C50 C51 H51 119.7 . . ?
C52 C51 H51 119.7 . . ?
C51 C52 C47 119.8(5) . . ?
C51 C52 H52 120.1 . . ?
C47 C52 H52 120.1 . . ?
C58 C53 C54 119.6(5) . . ?
C58 C53 P3 118.6(4) . . ?
C54 C53 P3 121.8(4) . . ?
C55 C54 C53 120.3(5) . . ?
C55 C54 H54 119.9 . . ?
C53 C54 H54 119.9 . . ?
C54 C55 C56 120.1(6) . . ?
C54 C55 H55 120.0 . . ?
C56 C55 H55 120.0 . . ?
C57 C56 C55 120.3(6) . . ?
C57 C56 H56 119.9 . . ?
C55 C56 H56 119.9 . . ?
C56 C57 C58 119.9(6) . . ?
C56 C57 H57 120.0 . . ?
C58 C57 H57 120.0 . . ?
C57 C58 C53 119.8(6) . . ?
C57 C58 H58 120.1 . . ?
C53 C58 H58 120.1 . . ?
C60 C59 C64 119.4(5) . . ?
C60 C59 P4 125.8(4) . . ?
C64 C59 P4 114.5(3) . . ?
F19 C60 C59 121.3(5) . . ?
F19 C60 C61 117.7(5) . . ?
C59 C60 C61 121.0(5) . . ?
F20 C61 C62 119.9(5) . . ?
F20 C61 C60 120.5(5) . . ?
C62 C61 C60 119.6(5) . . ?
F21 C62 C63 121.1(5) . . ?
F21 C62 C61 119.0(5) . . ?
C63 C62 C61 119.9(5) . . ?
F22 C63 C62 116.5(4) . . ?
F22 C63 C64 121.2(4) . . ?
C62 C63 C64 122.3(5) . . ?
C63 C64 C59 117.6(4) . . ?
C63 C64 Au3 122.3(4) . . ?
C59 C64 Au3 119.9(3) . . ?
C70 C65 C66 119.5(5) . . ?
C70 C65 P4 120.6(4) . . ?
C66 C65 P4 119.6(4) . . ?
C67 C66 C65 119.7(5) . . ?
C67 C66 H66 120.2 . . ?
C65 C66 H66 120.2 . . ?
C68 C67 C66 119.5(6) . . ?
C68 C67 H67 120.2 . . ?
C66 C67 H67 120.2 . . ?
C69 C68 C67 120.9(5) . . ?
C69 C68 H68 119.6 . . ?
C67 C68 H68 119.6 . . ?
C68 C69 C70 120.3(6) . . ?
C68 C69 H69 119.8 . . ?
C70 C69 H69 119.8 . . ?
C69 C70 C65 120.0(6) . . ?
C69 C70 H70 120.0 . . ?
C65 C70 H70 120.0 . . ?
C72 C71 C76 118.8(5) . . ?
C72 C71 P4 121.5(4) . . ?
C76 C71 P4 119.7(4) . . ?
C73 C72 C71 120.2(5) . . ?
C73 C72 H72 119.9 . . ?
C71 C72 H72 119.9 . . ?
C74 C73 C72 120.0(6) . . ?
C74 C73 H73 120.0 . . ?
C72 C73 H73 120.0 . . ?
C75 C74 C73 120.7(6) . . ?
C75 C74 H74 119.6 . . ?
C73 C74 H74 119.6 . . ?
C74 C75 C76 120.8(6) . . ?
C74 C75 H75 119.6 . . ?
C76 C75 H75 119.6 . . ?
C75 C76 C71 119.5(6) . . ?
C75 C76 H76 120.3 . . ?
C71 C76 H76 120.3 . . ?
O6 C77 O5 129.2(5) . . ?
O6 C77 C78A 118.9(8) . . ?
O5 C77 C78A 111.8(7) . . ?
O6 C77 C78B 117.6(13) . . ?
O5 C77 C78B 112.1(12) . . ?
O8 C79 O7 129.9(5) . . ?
O8 C79 C80B 116.2(5) . . ?
O7 C79 C80B 113.7(5) . . ?
O8 C79 C80A 121.5(5) . . ?
O7 C79 C80A 108.5(5) . . ?
Cl2A C81A Cl1A 116.4(10) . . ?
Cl2A C81A H81A 108.2 . . ?
Cl1A C81A H81A 108.2 . . ?
Cl2A C81A H81B 108.2 . . ?
Cl1A C81A H81B 108.2 . . ?
H81A C81A H81B 107.3 . . ?
Cl1B C81B Cl2B 111.2(17) . . ?
Cl1B C81B H81C 109.4 . . ?
Cl2B C81B H81C 109.4 . . ?
Cl1B C81B H81D 109.4 . . ?
Cl2B C81B H81D 109.4 . . ?
H81C C81B H81D 108.0 . . ?

loop_
_geom_bond_atom_site_label_1
_geom_bond_atom_site_label_2
_geom_bond_distance
_geom_bond_site_symmetry_2
_geom_bond_publ_flag
Au1 C24 2.077(4) . ?
Au1 O1 2.108(4) . ?
Au1 P1 2.3384(12) . ?
Au1 Au2 2.5093(2) . ?
Au2 C6 2.071(5) . ?
Au2 O3 2.110(4) . ?
Au2 P2 2.3394(12) . ?
P1 C7 1.804(5) . ?
P1 C13 1.806(5) . ?
P1 C1 1.806(5) . ?
P2 C31 1.798(4) . ?
P2 C19 1.808(5) . ?
P2 C25 1.811(5) . ?
F1 C2 1.350(7) . ?
F2 C3 1.336(6) . ?
F3 C4 1.360(6) . ?
F4 C5 1.346(6) . ?
F5 C20 1.335(6) . ?
F6 C21 1.333(5) . ?
F7 C22 1.344(5) . ?
F8 C23 1.348(5) . ?
O2A C37 1.205(9) . ?
C38A F10A 1.312(5) . ?
C38A F9A 1.313(5) . ?
C38A F11A 1.313(5) . ?
C38A C37 1.557(9) . ?
O2B C37 1.205(9) . ?
C38B F10B 1.311(5) . ?
C38B F9B 1.311(5) . ?
C38B F11B 1.311(5) . ?
C38B C37 1.557(9) . ?
O4A C39 1.207(10) . ?
C40A F14A 1.316(5) . ?
C40A F12A 1.317(4) . ?
C40A F13A 1.318(5) . ?
C40A C39 1.540(9) . ?
O4B C39 1.207(10) . ?
C40B F14B 1.316(5) . ?
C40B F12B 1.316(5) . ?
C40B F13B 1.317(5) . ?
C40B C39 1.540(9) . ?
O1 C37 1.259(6) . ?
O3 C39 1.260(7) . ?
C1 C2 1.379(7) . ?
C1 C6 1.407(7) . ?
C2 C3 1.374(8) . ?
C3 C4 1.355(9) . ?
C4 C5 1.395(8) . ?
C5 C6 1.365(7) . ?
C7 C8 1.396(7) . ?
C7 C12 1.397(7) . ?
C8 C9 1.393(8) . ?
C8 H8 0.9500 . ?
C9 C10 1.378(9) . ?
C9 H9 0.9500 . ?
C10 C11 1.393(10) . ?
C10 H10 0.9500 . ?
C11 C12 1.380(8) . ?
C11 H11 0.9500 . ?
C12 H12 0.9500 . ?
C13 C14 1.383(7) . ?
C13 C18 1.393(7) . ?
C14 C15 1.382(8) . ?
C14 H14 0.9500 . ?
C15 C16 1.381(9) . ?
C15 H15 0.9500 . ?
C16 C17 1.362(9) . ?
C16 H16 0.9500 . ?
C17 C18 1.390(7) . ?
C17 H17 0.9500 . ?
C18 H18 0.9500 . ?
C19 C20 1.389(6) . ?
C19 C24 1.419(6) . ?
C20 C21 1.387(7) . ?
C21 C22 1.363(7) . ?
C22 C23 1.391(7) . ?
C23 C24 1.363(6) . ?
C25 C30 1.382(7) . ?
C25 C26 1.386(7) . ?
C26 C27 1.373(8) . ?
C26 H26 0.9500 . ?
C27 C28 1.380(9) . ?
C27 H27 0.9500 . ?
C28 C29 1.367(8) . ?
C28 H28 0.9500 . ?
C29 C30 1.388(7) . ?
C29 H29 0.9500 . ?
C30 H30 0.9500 . ?
C31 C36 1.388(7) . ?
C31 C32 1.406(7) . ?
C32 C33 1.377(7) . ?
C32 H32 0.9500 . ?
C33 C34 1.375(9) . ?
C33 H33 0.9500 . ?
C34 C35 1.374(9) . ?
C34 H34 0.9500 . ?
C35 C36 1.387(7) . ?
C35 H35 0.9500 . ?
C36 H36 0.9500 . ?
Au3 C64 2.069(4) . ?
Au3 O5 2.097(4) . ?
Au3 P3 2.3455(11) . ?
Au3 Au4 2.5048(2) . ?
Au4 C46 2.081(4) . ?
Au4 O7 2.129(3) . ?
Au4 P4 2.3437(12) . ?
P3 C47 1.798(5) . ?
P3 C41 1.812(5) . ?
P3 C53 1.813(5) . ?
P4 C65 1.797(5) . ?
P4 C59 1.804(5) . ?
P4 C71 1.805(5) . ?
F15 C42 1.332(6) . ?
F16 C43 1.339(5) . ?
F17 C44 1.345(6) . ?
F18 C45 1.348(5) . ?
F19 C60 1.351(6) . ?
F20 C61 1.349(6) . ?
F21 C62 1.344(6) . ?
F22 C63 1.355(6) . ?
C78A F24A 1.200(13) . ?
C78A F25A 1.313(16) . ?
C78A F23A 1.415(14) . ?
C78A C77 1.562(8) . ?
C78B F24B 1.03(2) . ?
C78B F23B 1.47(3) . ?
C78B F25B 1.49(3) . ?
C78B C77 1.562(8) . ?
C80A F26A 1.302(4) . ?
C80A F27A 1.304(4) . ?
C80A F28A 1.305(4) . ?
C80A C79 1.554(8) . ?
C80B F27B 1.301(4) . ?
C80B F28B 1.303(4) . ?
C80B F26B 1.305(4) . ?
C80B C79 1.554(8) . ?
O5 C77 1.274(7) . ?
O6 C77 1.201(7) . ?
O7 C79 1.256(6) . ?
O8 C79 1.214(6) . ?
C41 C42 1.393(6) . ?
C41 C46 1.412(6) . ?
C42 C43 1.375(7) . ?
C43 C44 1.372(8) . ?
C44 C45 1.391(7) . ?
C45 C46 1.365(6) . ?
C47 C48 1.373(7) . ?
C47 C52 1.390(7) . ?
C48 C49 1.400(7) . ?
C48 H48 0.9500 . ?
C49 C50 1.388(9) . ?
C49 H49 0.9500 . ?
C50 C51 1.372(9) . ?
C50 H50 0.9500 . ?
C51 C52 1.386(7) . ?
C51 H51 0.9500 . ?
C52 H52 0.9500 . ?
C53 C58 1.389(7) . ?
C53 C54 1.390(7) . ?
C54 C55 1.364(7) . ?
C54 H54 0.9500 . ?
C55 C56 1.381(9) . ?
C55 H55 0.9500 . ?
C56 C57 1.379(9) . ?
C56 H56 0.9500 . ?
C57 C58 1.379(8) . ?
C57 H57 0.9500 . ?
C58 H58 0.9500 . ?
C59 C60 1.374(7) . ?
C59 C64 1.422(6) . ?
C60 C61 1.377(8) . ?
C61 C62 1.372(8) . ?
C62 C63 1.367(7) . ?
C63 C64 1.372(6) . ?
C65 C70 1.390(7) . ?
C65 C66 1.394(7) . ?
C66 C67 1.388(7) . ?
C66 H66 0.9500 . ?
C67 C68 1.388(8) . ?
C67 H67 0.9500 . ?
C68 C69 1.354(9) . ?
C68 H68 0.9500 . ?
C69 C70 1.384(8) . ?
C69 H69 0.9500 . ?
C70 H70 0.9500 . ?
C71 C72 1.392(7) . ?
C71 C76 1.400(7) . ?
C72 C73 1.384(8) . ?
C72 H72 0.9500 . ?
C73 C74 1.367(9) . ?
C73 H73 0.9500 . ?
C74 C75 1.354(10) . ?
C74 H74 0.9500 . ?
C75 C76 1.387(9) . ?
C75 H75 0.9500 . ?
C76 H76 0.9500 . ?
Cl1A C81A 1.702(9) . ?
C81A Cl2A 1.702(9) . ?
C81A H81A 0.9900 . ?
C81A H81B 0.9900 . ?
Cl1B C81B 1.702(9) . ?
C81B Cl2B 1.702(9) . ?
C81B H81C 0.9900 . ?
C81B H81D 0.9900 . ?

loop_
_geom_torsion_atom_site_label_1
_geom_torsion_atom_site_label_2
_geom_torsion_atom_site_label_3
_geom_torsion_atom_site_label_4
_geom_torsion
_geom_torsion_site_symmetry_1
_geom_torsion_site_symmetry_2
_geom_torsion_site_symmetry_3
_geom_torsion_site_symmetry_4
_geom_torsion_publ_flag
C24 Au1 Au2 C6 -137.42(18) . . . . ?
P1 Au1 Au2 C6 42.05(13) . . . . ?
C24 Au1 Au2 P2 44.09(12) . . . . ?
P1 Au1 Au2 P2 -136.44(4) . . . . ?
O1 Au1 P1 C7 19.3(2) . . . . ?
Au2 Au1 P1 C7 -158.89(18) . . . . ?
O1 Au1 P1 C13 -108.5(2) . . . . ?
Au2 Au1 P1 C13 73.31(19) . . . . ?
O1 Au1 P1 C1 133.6(2) . . . . ?
Au2 Au1 P1 C1 -44.54(17) . . . . ?
O3 Au2 P2 C31 -114.44(19) . . . . ?
Au1 Au2 P2 C31 65.58(16) . . . . ?
O3 Au2 P2 C19 132.17(18) . . . . ?
Au1 Au2 P2 C19 -47.81(15) . . . . ?
O3 Au2 P2 C25 8.5(2) . . . . ?
Au1 Au2 P2 C25 -171.50(18) . . . . ?
C24 Au1 O1 C37 -112.7(4) . . . . ?
P1 Au1 O1 C37 68.1(3) . . . . ?
C6 Au2 O3 C39 -96.6(4) . . . . ?
P2 Au2 O3 C39 81.9(4) . . . . ?
C7 P1 C1 C2 -29.7(5) . . . . ?
C13 P1 C1 C2 87.1(5) . . . . ?
Au1 P1 C1 C2 -147.5(4) . . . . ?
C7 P1 C1 C6 147.1(4) . . . . ?
C13 P1 C1 C6 -96.1(4) . . . . ?
Au1 P1 C1 C6 29.3(4) . . . . ?
C6 C1 C2 F1 177.2(5) . . . . ?
P1 C1 C2 F1 -6.1(8) . . . . ?
C6 C1 C2 C3 -4.5(8) . . . . ?
P1 C1 C2 C3 172.2(4) . . . . ?
F1 C2 C3 F2 0.8(9) . . . . ?
C1 C2 C3 F2 -177.6(5) . . . . ?
F1 C2 C3 C4 -179.2(5) . . . . ?
C1 C2 C3 C4 2.3(9) . . . . ?
F2 C3 C4 F3 -1.5(9) . . . . ?
C2 C3 C4 F3 178.5(5) . . . . ?
F2 C3 C4 C5 179.4(5) . . . . ?
C2 C3 C4 C5 -0.6(9) . . . . ?
C3 C4 C5 F4 -179.1(6) . . . . ?
F3 C4 C5 F4 1.7(8) . . . . ?
C3 C4 C5 C6 0.9(9) . . . . ?
F3 C4 C5 C6 -178.2(5) . . . . ?
F4 C5 C6 C1 177.1(5) . . . . ?
C4 C5 C6 C1 -3.0(8) . . . . ?
F4 C5 C6 Au2 -6.4(8) . . . . ?
C4 C5 C6 Au2 173.6(4) . . . . ?
C2 C1 C6 C5 4.7(8) . . . . ?
P1 C1 C6 C5 -172.2(4) . . . . ?
C2 C1 C6 Au2 -171.9(4) . . . . ?
P1 C1 C6 Au2 11.2(5) . . . . ?
O3 Au2 C6 C5 -38.1(5) . . . . ?
Au1 Au2 C6 C5 141.9(4) . . . . ?
O3 Au2 C6 C1 138.4(4) . . . . ?
Au1 Au2 C6 C1 -41.6(4) . . . . ?
C13 P1 C7 C8 1.1(5) . . . . ?
C1 P1 C7 C8 116.9(5) . . . . ?
Au1 P1 C7 C8 -131.5(4) . . . . ?
C13 P1 C7 C12 -177.4(4) . . . . ?
C1 P1 C7 C12 -61.7(5) . . . . ?
Au1 P1 C7 C12 49.9(5) . . . . ?
C12 C7 C8 C9 1.3(9) . . . . ?
P1 C7 C8 C9 -177.2(5) . . . . ?
C7 C8 C9 C10 -0.2(11) . . . . ?
C8 C9 C10 C11 -0.6(12) . . . . ?
C9 C10 C11 C12 0.3(12) . . . . ?
C10 C11 C12 C7 0.9(11) . . . . ?
C8 C7 C12 C11 -1.7(9) . . . . ?
P1 C7 C12 C11 176.9(5) . . . . ?
C7 P1 C13 C14 -67.4(4) . . . . ?
C1 P1 C13 C14 177.1(4) . . . . ?
Au1 P1 C13 C14 61.8(4) . . . . ?
C7 P1 C13 C18 111.0(4) . . . . ?
C1 P1 C13 C18 -4.5(5) . . . . ?
Au1 P1 C13 C18 -119.8(4) . . . . ?
C18 C13 C14 C15 -1.2(8) . . . . ?
P1 C13 C14 C15 177.2(4) . . . . ?
C13 C14 C15 C16 0.9(9) . . . . ?
C14 C15 C16 C17 -0.1(9) . . . . ?
C15 C16 C17 C18 -0.3(9) . . . . ?
C16 C17 C18 C13 0.0(8) . . . . ?
C14 C13 C18 C17 0.8(7) . . . . ?
P1 C13 C18 C17 -177.6(4) . . . . ?
C31 P2 C19 C20 99.9(4) . . . . ?
C25 P2 C19 C20 -17.1(5) . . . . ?
Au2 P2 C19 C20 -144.6(4) . . . . ?
C31 P2 C19 C24 -83.2(4) . . . . ?
C25 P2 C19 C24 159.8(3) . . . . ?
Au2 P2 C19 C24 32.3(3) . . . . ?
C24 C19 C20 F5 178.5(4) . . . . ?
P2 C19 C20 F5 -4.8(7) . . . . ?
C24 C19 C20 C21 -0.7(7) . . . . ?
P2 C19 C20 C21 176.0(4) . . . . ?
F5 C20 C21 F6 2.5(7) . . . . ?
C19 C20 C21 F6 -178.3(4) . . . . ?
F5 C20 C21 C22 180.0(4) . . . . ?
C19 C20 C21 C22 -0.8(7) . . . . ?
F6 C21 C22 F7 -2.9(7) . . . . ?
C20 C21 C22 F7 179.6(4) . . . . ?
F6 C21 C22 C23 178.8(4) . . . . ?
C20 C21 C22 C23 1.2(7) . . . . ?
F7 C22 C23 F8 3.3(6) . . . . ?
C21 C22 C23 F8 -178.3(4) . . . . ?
F7 C22 C23 C24 -178.5(4) . . . . ?
C21 C22 C23 C24 -0.1(7) . . . . ?
F8 C23 C24 C19 176.7(4) . . . . ?
C22 C23 C24 C19 -1.3(7) . . . . ?
F8 C23 C24 Au1 -8.8(6) . . . . ?
C22 C23 C24 Au1 173.1(3) . . . . ?
C20 C19 C24 C23 1.7(7) . . . . ?
P2 C19 C24 C23 -175.4(3) . . . . ?
C20 C19 C24 Au1 -172.9(3) . . . . ?
P2 C19 C24 Au1 10.0(5) . . . . ?
O1 Au1 C24 C23 -35.5(4) . . . . ?
Au2 Au1 C24 C23 142.7(4) . . . . ?
O1 Au1 C24 C19 138.9(3) . . . . ?
Au2 Au1 C24 C19 -42.9(3) . . . . ?
C31 P2 C25 C30 -15.8(5) . . . . ?
C19 P2 C25 C30 100.9(4) . . . . ?
Au2 P2 C25 C30 -140.0(4) . . . . ?
C31 P2 C25 C26 162.4(5) . . . . ?
C19 P2 C25 C26 -80.9(5) . . . . ?
Au2 P2 C25 C26 38.2(5) . . . . ?
C30 C25 C26 C27 0.2(9) . . . . ?
P2 C25 C26 C27 -178.0(5) . . . . ?
C25 C26 C27 C28 0.2(11) . . . . ?
C26 C27 C28 C29 -0.5(11) . . . . ?
C27 C28 C29 C30 0.4(10) . . . . ?
C26 C25 C30 C29 -0.4(8) . . . . ?
P2 C25 C30 C29 177.8(4) . . . . ?
C28 C29 C30 C25 0.1(9) . . . . ?
C19 P2 C31 C36 -18.6(5) . . . . ?
C25 P2 C31 C36 101.5(4) . . . . ?
Au2 P2 C31 C36 -129.5(4) . . . . ?
C19 P2 C31 C32 161.0(4) . . . . ?
C25 P2 C31 C32 -78.9(4) . . . . ?
Au2 P2 C31 C32 50.1(4) . . . . ?
C36 C31 C32 C33 -0.1(7) . . . . ?
P2 C31 C32 C33 -179.7(4) . . . . ?
C31 C32 C33 C34 0.0(8) . . . . ?
C32 C33 C34 C35 -0.1(9) . . . . ?
C33 C34 C35 C36 0.4(9) . . . . ?
C34 C35 C36 C31 -0.5(9) . . . . ?
C32 C31 C36 C35 0.4(8) . . . . ?
P2 C31 C36 C35 180.0(4) . . . . ?
Au1 O1 C37 O2B 7(3) . . . . ?
Au1 O1 C37 O2A -7(2) . . . . ?
Au1 O1 C37 C38B -172.9(5) . . . . ?
Au1 O1 C37 C38A 172.9(4) . . . . ?
F10B C38B C37 O2B 59(3) . . . . ?
F9B C38B C37 O2B 172(3) . . . . ?
F11B C38B C37 O2B -61(3) . . . . ?
F10B C38B C37 O2A 71(2) . . . . ?
F9B C38B C37 O2A -176(2) . . . . ?
F11B C38B C37 O2A -49(2) . . . . ?
F10B C38B C37 O1 -120.4(10) . . . . ?
F9B C38B C37 O1 -7.7(13) . . . . ?
F11B C38B C37 O1 119.1(10) . . . . ?
F10B C38B C37 C38A -38(2) . . . . ?
F9B C38B C37 C38A 75(3) . . . . ?
F11B C38B C37 C38A -158(3) . . . . ?
F10A C38A C37 O2B 87(3) . . . . ?
F9A C38A C37 O2B -147(3) . . . . ?
F11A C38A C37 O2B -29(3) . . . . ?
F10A C38A C37 O2A 101(2) . . . . ?
F9A C38A C37 O2A -133(2) . . . . ?
F11A C38A C37 O2A -15(2) . . . . ?
F10A C38A C37 O1 -79.5(8) . . . . ?
F9A C38A C37 O1 46.3(9) . . . . ?
F11A C38A C37 O1 164.6(8) . . . . ?
F10A C38A C37 C38B 178(3) . . . . ?
F9A C38A C37 C38B -56(3) . . . . ?
F11A C38A C37 C38B 62(3) . . . . ?
Au2 O3 C39 O4B 7(3) . . . . ?
Au2 O3 C39 O4A -13(2) . . . . ?
Au2 O3 C39 C40B -173.1(6) . . . . ?
Au2 O3 C39 C40A 169.2(5) . . . . ?
F14B C40B C39 O4B -167(3) . . . . ?
F12B C40B C39 O4B -62(3) . . . . ?
F13B C40B C39 O4B 60(3) . . . . ?
F14B C40B C39 O4A -151(2) . . . . ?
F12B C40B C39 O4A -46(2) . . . . ?
F13B C40B C39 O4A 76(2) . . . . ?
F14B C40B C39 O3 12.9(15) . . . . ?
F12B C40B C39 O3 118.2(13) . . . . ?
F13B C40B C39 O3 -119.4(12) . . . . ?
F14B C40B C39 C40A 101(3) . . . . ?
F12B C40B C39 C40A -154(4) . . . . ?
F13B C40B C39 C40A -31(2) . . . . ?
F14A C40A C39 O4B -176(3) . . . . ?
F12A C40A C39 O4B -44(3) . . . . ?
F13A C40A C39 O4B 77(3) . . . . ?
F14A C40A C39 O4A -157.4(18) . . . . ?
F12A C40A C39 O4A -25.3(19) . . . . ?
F13A C40A C39 O4A 95.1(18) . . . . ?
F14A C40A C39 O3 21.1(9) . . . . ?
F12A C40A C39 O3 153.2(8) . . . . ?
F13A C40A C39 O3 -86.5(9) . . . . ?
F14A C40A C39 C40B -77(3) . . . . ?
F12A C40A C39 C40B 55(3) . . . . ?
F13A C40A C39 C40B 175(3) . . . . ?
C64 Au3 Au4 C46 135.87(17) . . . . ?
P3 Au3 Au4 C46 -44.01(12) . . . . ?
C64 Au3 Au4 P4 -43.93(13) . . . . ?
P3 Au3 Au4 P4 136.19(4) . . . . ?
O5 Au3 P3 C47 114.6(2) . . . . ?
Au4 Au3 P3 C47 -67.70(18) . . . . ?
O5 Au3 P3 C41 -130.55(18) . . . . ?
Au4 Au3 P3 C41 47.15(15) . . . . ?
O5 Au3 P3 C53 -12.5(2) . . . . ?
Au4 Au3 P3 C53 165.20(18) . . . . ?
O7 Au4 P4 C65 110.3(2) . . . . ?
Au3 Au4 P4 C65 -73.36(18) . . . . ?
O7 Au4 P4 C59 -130.40(19) . . . . ?
Au3 Au4 P4 C59 45.91(17) . . . . ?
O7 Au4 P4 C71 -14.4(2) . . . . ?
Au3 Au4 P4 C71 161.90(18) . . . . ?
C64 Au3 O5 C77 114.5(4) . . . . ?
P3 Au3 O5 C77 -65.9(4) . . . . ?
C46 Au4 O7 C79 107.1(4) . . . . ?
P4 Au4 O7 C79 -73.7(3) . . . . ?
C47 P3 C41 C42 -93.2(4) . . . . ?
C53 P3 C41 C42 22.5(5) . . . . ?
Au3 P3 C41 C42 145.2(4) . . . . ?
C47 P3 C41 C46 90.1(4) . . . . ?
C53 P3 C41 C46 -154.1(3) . . . . ?
Au3 P3 C41 C46 -31.5(3) . . . . ?
C46 C41 C42 F15 -177.9(4) . . . . ?
P3 C41 C42 F15 5.6(7) . . . . ?
C46 C41 C42 C43 2.7(7) . . . . ?
P3 C41 C42 C43 -173.8(4) . . . . ?
F15 C42 C43 F16 -2.0(7) . . . . ?
C41 C42 C43 F16 177.5(4) . . . . ?
F15 C42 C43 C44 179.3(5) . . . . ?
C41 C42 C43 C44 -1.3(8) . . . . ?
F16 C43 C44 F17 2.1(8) . . . . ?
C42 C43 C44 F17 -179.2(5) . . . . ?
F16 C43 C44 C45 -179.1(4) . . . . ?
C42 C43 C44 C45 -0.4(8) . . . . ?
F17 C44 C45 F18 -3.3(7) . . . . ?
C43 C44 C45 F18 177.9(4) . . . . ?
F17 C44 C45 C46 179.3(4) . . . . ?
C43 C44 C45 C46 0.5(8) . . . . ?
F18 C45 C46 C41 -176.3(4) . . . . ?
C44 C45 C46 C41 0.9(7) . . . . ?
F18 C45 C46 Au4 8.4(6) . . . . ?
C44 C45 C46 Au4 -174.4(4) . . . . ?
C42 C41 C46 C45 -2.5(7) . . . . ?
P3 C41 C46 C45 174.3(3) . . . . ?
C42 C41 C46 Au4 172.9(3) . . . . ?
P3 C41 C46 Au4 -10.2(5) . . . . ?
O7 Au4 C46 C45 34.2(4) . . . . ?
Au3 Au4 C46 C45 -142.1(4) . . . . ?
O7 Au4 C46 C41 -141.0(3) . . . . ?
Au3 Au4 C46 C41 42.7(3) . . . . ?
C41 P3 C47 C48 1.6(5) . . . . ?
C53 P3 C47 C48 -115.6(4) . . . . ?
Au3 P3 C47 C48 113.1(4) . . . . ?
C41 P3 C47 C52 179.6(4) . . . . ?
C53 P3 C47 C52 62.4(4) . . . . ?
Au3 P3 C47 C52 -68.9(4) . . . . ?
C52 C47 C48 C49 0.3(8) . . . . ?
P3 C47 C48 C49 178.3(4) . . . . ?
C47 C48 C49 C50 -2.0(9) . . . . ?
C48 C49 C50 C51 2.6(10) . . . . ?
C49 C50 C51 C52 -1.4(10) . . . . ?
C50 C51 C52 C47 -0.4(10) . . . . ?
C48 C47 C52 C51 0.9(8) . . . . ?
P3 C47 C52 C51 -177.2(5) . . . . ?
C47 P3 C53 C58 -170.5(4) . . . . ?
C41 P3 C53 C58 74.0(5) . . . . ?
Au3 P3 C53 C58 -39.2(5) . . . . ?
C47 P3 C53 C54 12.1(5) . . . . ?
C41 P3 C53 C54 -103.4(4) . . . . ?
Au3 P3 C53 C54 143.4(4) . . . . ?
C58 C53 C54 C55 -0.7(8) . . . . ?
P3 C53 C54 C55 176.6(4) . . . . ?
C53 C54 C55 C56 -0.8(9) . . . . ?
C54 C55 C56 C57 1.7(11) . . . . ?
C55 C56 C57 C58 -1.0(12) . . . . ?
C56 C57 C58 C53 -0.6(11) . . . . ?
C54 C53 C58 C57 1.5(9) . . . . ?
P3 C53 C58 C57 -176.0(5) . . . . ?
C65 P4 C59 C60 -89.5(5) . . . . ?
C71 P4 C59 C60 26.0(5) . . . . ?
Au4 P4 C59 C60 146.4(5) . . . . ?
C65 P4 C59 C64 96.1(4) . . . . ?
C71 P4 C59 C64 -148.4(4) . . . . ?
Au4 P4 C59 C64 -28.0(4) . . . . ?
C64 C59 C60 F19 -177.8(5) . . . . ?
P4 C59 C60 F19 8.1(8) . . . . ?
C64 C59 C60 C61 3.0(9) . . . . ?
P4 C59 C60 C61 -171.1(5) . . . . ?
F19 C60 C61 F20 -0.5(10) . . . . ?
C59 C60 C61 F20 178.8(6) . . . . ?
F19 C60 C61 C62 -178.4(6) . . . . ?
C59 C60 C61 C62 0.8(10) . . . . ?
F20 C61 C62 F21 0.5(10) . . . . ?
C60 C61 C62 F21 178.4(6) . . . . ?
F20 C61 C62 C63 179.0(6) . . . . ?
C60 C61 C62 C63 -3.1(10) . . . . ?
F21 C62 C63 F22 -1.9(9) . . . . ?
C61 C62 C63 F22 179.7(6) . . . . ?
F21 C62 C63 C64 179.9(5) . . . . ?
C61 C62 C63 C64 1.4(10) . . . . ?
F22 C63 C64 C59 -175.8(5) . . . . ?
C62 C63 C64 C59 2.3(8) . . . . ?
F22 C63 C64 Au3 9.3(7) . . . . ?
C62 C63 C64 Au3 -172.6(4) . . . . ?
C60 C59 C64 C63 -4.5(7) . . . . ?
P4 C59 C64 C63 170.2(4) . . . . ?
C60 C59 C64 Au3 170.5(4) . . . . ?
P4 C59 C64 Au3 -14.7(5) . . . . ?
O5 Au3 C64 C63 38.1(4) . . . . ?
Au4 Au3 C64 C63 -139.7(4) . . . . ?
O5 Au3 C64 C59 -136.7(4) . . . . ?
Au4 Au3 C64 C59 45.6(4) . . . . ?
C59 P4 C65 C70 41.6(5) . . . . ?
C71 P4 C65 C70 -74.6(5) . . . . ?
Au4 P4 C65 C70 157.1(4) . . . . ?
C59 P4 C65 C66 -144.3(4) . . . . ?
C71 P4 C65 C66 99.6(4) . . . . ?
Au4 P4 C65 C66 -28.8(4) . . . . ?
C70 C65 C66 C67 0.8(8) . . . . ?
P4 C65 C66 C67 -173.4(4) . . . . ?
C65 C66 C67 C68 0.7(8) . . . . ?
C66 C67 C68 C69 -2.3(9) . . . . ?
C67 C68 C69 C70 2.1(10) . . . . ?
C68 C69 C70 C65 -0.5(10) . . . . ?
C66 C65 C70 C69 -0.9(9) . . . . ?
P4 C65 C70 C69 173.2(5) . . . . ?
C65 P4 C71 C72 -7.3(5) . . . . ?
C59 P4 C71 C72 -124.6(4) . . . . ?
Au4 P4 C71 C72 122.5(4) . . . . ?
C65 P4 C71 C76 175.4(5) . . . . ?
C59 P4 C71 C76 58.2(5) . . . . ?
Au4 P4 C71 C76 -54.7(5) . . . . ?
C76 C71 C72 C73 -0.1(9) . . . . ?
P4 C71 C72 C73 -177.4(5) . . . . ?
C71 C72 C73 C74 0.1(10) . . . . ?
C72 C73 C74 C75 -1.1(12) . . . . ?
C73 C74 C75 C76 2.0(13) . . . . ?
C74 C75 C76 C71 -2.0(12) . . . . ?
C72 C71 C76 C75 1.0(9) . . . . ?
P4 C71 C76 C75 178.3(6) . . . . ?
Au3 O5 C77 O6 3.0(8) . . . . ?
Au3 O5 C77 C78A -172.6(4) . . . . ?
Au3 O5 C77 C78B 170.2(9) . . . . ?
F24A C78A C77 O6 -111.5(14) . . . . ?
F25A C78A C77 O6 21.2(11) . . . . ?
F23A C78A C77 O6 132.2(9) . . . . ?
F24A C78A C77 O5 64.7(15) . . . . ?
F25A C78A C77 O5 -162.6(8) . . . . ?
F23A C78A C77 O5 -51.7(9) . . . . ?
F24A C78A C77 C78B 159(7) . . . . ?
F25A C78A C77 C78B -68(6) . . . . ?
F23A C78A C77 C78B 43(5) . . . . ?
F24B C78B C77 O6 78(3) . . . . ?
F23B C78B C77 O6 -57.5(18) . . . . ?
F25B C78B C77 O6 -144.3(13) . . . . ?
F24B C78B C77 O5 -91(4) . . . . ?
F23B C78B C77 O5 133.6(14) . . . . ?
F25B C78B C77 O5 46.9(16) . . . . ?
F24B C78B C77 C78A 177(9) . . . . ?
F23B C78B C77 C78A 42(5) . . . . ?
F25B C78B C77 C78A -45(5) . . . . ?
Au4 O7 C79 O8 1.1(8) . . . . ?
Au4 O7 C79 C80B 176.2(4) . . . . ?
Au4 O7 C79 C80A 177.9(4) . . . . ?
F27B C80B C79 O8 -64.2(10) . . . . ?
F28B C80B C79 O8 56.1(10) . . . . ?
F26B C80B C79 O8 177.3(9) . . . . ?
F27B C80B C79 O7 120.0(9) . . . . ?
F28B C80B C79 O7 -119.7(8) . . . . ?
F26B C80B C79 O7 1.4(11) . . . . ?
F27B C80B C79 C80A 103(5) . . . . ?
F28B C80B C79 C80A -137(5) . . . . ?
F26B C80B C79 C80A -16(5) . . . . ?
F26A C80A C79 O8 -10.6(11) . . . . ?
F27A C80A C79 O8 -124.0(9) . . . . ?
F28A C80A C79 O8 112.0(11) . . . . ?
F26A C80A C79 O7 172.2(8) . . . . ?
F27A C80A C79 O7 58.9(10) . . . . ?
F28A C80A C79 O7 -65.1(11) . . . . ?
F26A C80A C79 C80B -25(5) . . . . ?
F27A C80A C79 C80B -138(5) . . . . ?
F28A C80A C79 C80B 98(5) . . . . ?
